data_7015962
loop_
_publ_author_name
'Mercer, Darren J.'
'Loeb, Stephen J.'

_publ_section_title
;
 Complexes of a [2]rotaxane ligand with terminal terpyridine groups.
;
_journal_issue 24
_journal_name_full 'Dalton transactions (Cambridge, England : 2003)'
_journal_page_first 6385
_journal_page_last 6387
_journal_paper_doi 10.1039/c1dt10569h
_journal_volume 40
_journal_year 2011
_chemical_formula_sum 'C100 H105 B F25 N13 O41 S7 Zn2'
_chemical_formula_weight 2985.94
_chemical_name_systematic
;
?
;
_space_group_IT_number 14
_symmetry_cell_setting monoclinic
_symmetry_space_group_name_Hall '-P 2ybc'
_symmetry_space_group_name_H-M 'P 1 21/c 1'
_atom_sites_solution_hydrogens geom
_atom_sites_solution_primary direct
_atom_sites_solution_secondary difmap
_audit_creation_method SHELXL-97
_cell_angle_alpha 90.00
_cell_angle_beta 108.612(7)
_cell_angle_gamma 90.00
_cell_formula_units_Z 4
_cell_length_a 24.665(14)
_cell_length_b 26.270(15)
_cell_length_c 21.104(12)
_cell_measurement_temperature 173(2)
_cell_measurement_theta_max 25.00
_cell_measurement_theta_min 1.94
_cell_volume 12959(13)
_computing_cell_refinement 'Bruker SAINT'
_computing_data_collection 'Bruker SMART'
_computing_data_reduction 'Bruker SHELXTL XPREP'
_computing_molecular_graphics 'Bruker SHELXTL XP'
_computing_publication_material 'Bruker SHELXTL XCIF'
_computing_structure_refinement 'SHELXL-97 (Sheldrick, 1997)'
_computing_structure_solution 'SHELXS-97 (Sheldrick, 1997)'
_diffrn_ambient_temperature 173(2)
_diffrn_measured_fraction_theta_full 0.999
_diffrn_measured_fraction_theta_max 0.999
_diffrn_measurement_device_type 'Bruker APEX-I CCD'
_diffrn_measurement_method 'phi and omega scans'
_diffrn_radiation_monochromator graphite
_diffrn_radiation_source 'fine-focus sealed tube'
_diffrn_radiation_type MoK\a
_diffrn_radiation_wavelength 0.71073
_diffrn_reflns_av_R_equivalents 0.8375
_diffrn_reflns_av_sigmaI/netI 0.7726
_diffrn_reflns_limit_h_max 29
_diffrn_reflns_limit_h_min -29
_diffrn_reflns_limit_k_max 31
_diffrn_reflns_limit_k_min -31
_diffrn_reflns_limit_l_max 25
_diffrn_reflns_limit_l_min -25
_diffrn_reflns_number 121682
_diffrn_reflns_theta_full 25.00
_diffrn_reflns_theta_max 25.00
_diffrn_reflns_theta_min 1.94
_exptl_absorpt_coefficient_mu 0.603
_exptl_absorpt_correction_T_max 0.9421
_exptl_absorpt_correction_T_min 0.8889
_exptl_absorpt_correction_type empirical
_exptl_absorpt_process_details sadabs
_exptl_crystal_colour yellow
_exptl_crystal_density_diffrn 1.530
_exptl_crystal_density_method 'not measured'
_exptl_crystal_description prism
_exptl_crystal_F_000 6104
_exptl_crystal_size_max 0.30
_exptl_crystal_size_mid 0.22
_exptl_crystal_size_min 0.20
_refine_diff_density_max 0.756
_refine_diff_density_min -0.499
_refine_diff_density_rms 0.095
_refine_ls_extinction_method none
_refine_ls_goodness_of_fit_ref 0.937
_refine_ls_hydrogen_treatment constr
_refine_ls_matrix_type full
_refine_ls_number_parameters 1534
_refine_ls_number_reflns 22775
_refine_ls_number_restraints 476
_refine_ls_restrained_S_all 0.934
_refine_ls_R_factor_all 0.4726
_refine_ls_R_factor_gt 0.1241
_refine_ls_shift/su_max 0.000
_refine_ls_shift/su_mean 0.000
_refine_ls_structure_factor_coef Fsqd
_refine_ls_weighting_details 'calc w=1/[\s^2^(Fo^2^)+(0.1565P)^2^+0.0000P] where P=(Fo^2^+2Fc^2^)/3'
_refine_ls_weighting_scheme calc
_refine_ls_wR_factor_gt 0.2584
_refine_ls_wR_factor_ref 0.4350
_reflns_number_gt 4281
_reflns_number_total 22775
_reflns_threshold_expression >2sigma(I)
_cod_depositor_comments
;

2018-05-23
Z value and formula fixed to values more according to usual
chemical conventions.                 miguel
;
_cod_original_formula_sum 'C200 H210 B2 F50 N26 O82 S14 Zn4'
_cod_original_formula_weight 5971.88
_cod_original_formula_units_Z 2
_cod_data_source_file c1dt10569h.txt
_cod_data_source_block dm30a
_cod_original_sg_symbol_H-M P2(1)/c
_cod_database_code 7015962

loop_
_symmetry_equiv_pos_as_xyz
'x, y, z'
'-x, y+1/2, -z+1/2'
'-x, -y, -z'
'x, -y-1/2, z-1/2'

loop_
_atom_site_label
_atom_site_type_symbol
_atom_site_fract_x
_atom_site_fract_y
_atom_site_fract_z
_atom_site_U_iso_or_equiv
_atom_site_adp_type
_atom_site_occupancy
_atom_site_symmetry_multiplicity
_atom_site_calc_flag
_atom_site_refinement_flags
_atom_site_disorder_assembly
_atom_site_disorder_group
Zn1 Zn 1.12290(9) -0.87431(8) -0.00119(10) 0.0505(7) Uani 1 1 d . . .
O1W O 1.1156(5) -0.8126(4) -0.0600(5) 0.063(4) Uani 1 1 d . . .
H1WA H 1.1464 -0.8086 -0.0692 0.095 Uiso 1 1 d R . .
H1WB H 1.1097 -0.7866 -0.0390 0.095 Uiso 1 1 d R . .
B1 B 1.2004(12) -0.8110(10) 0.1156(13) 0.065(8) Uani 1 1 d . . .
F32 F 1.2402(5) -0.8034(4) 0.0859(6) 0.082(4) Uani 1 1 d . . .
F31 F 1.1573(5) -0.7734(4) 0.0954(5) 0.074(3) Uani 1 1 d . . .
F30 F 1.2223(5) -0.8140(4) 0.1832(5) 0.089(4) Uani 1 1 d . . .
F33 F 1.1687(5) -0.8617(4) 0.0920(5) 0.087(4) Uani 1 1 d . . .
N1 N 1.0389(4) -0.8686(5) 0.0082(5) 0.038(4) Uani 1 1 d G . .
C1 C 1.0223(6) -0.8320(4) 0.0458(5) 0.053(6) Uani 1 1 d G . .
H1A H 1.0470 -0.8055 0.0653 0.063 Uiso 1 1 calc R . .
C2 C 0.9688(6) -0.8350(5) 0.0543(5) 0.056(6) Uani 1 1 d G . .
H2A H 0.9576 -0.8104 0.0795 0.067 Uiso 1 1 calc R . .
C3 C 0.9318(4) -0.8746(6) 0.0252(6) 0.061(6) Uani 1 1 d G . .
H3A H 0.8960 -0.8766 0.0309 0.074 Uiso 1 1 calc R . .
C4 C 0.9485(5) -0.9112(4) -0.0124(6) 0.057(6) Uani 1 1 d G . .
H4A H 0.9238 -0.9377 -0.0318 0.068 Uiso 1 1 calc R . .
C5 C 1.0020(6) -0.9083(4) -0.0209(5) 0.042(5) Uani 1 1 d G . .
N2 N 1.0809(6) -0.9369(3) -0.0491(4) 0.040(4) Uani 1 1 d G . .
C6 C 1.0228(6) -0.9443(4) -0.0600(5) 0.046(5) Uani 1 1 d G . .
C7 C 0.9945(4) -0.9844(5) -0.1000(6) 0.049(5) Uani 1 1 d G . .
H7A H 0.9556 -0.9894 -0.1073 0.059 Uiso 1 1 calc R . .
C8 C 1.0241(6) -1.0169(4) -0.1291(5) 0.042(5) Uani 1 1 d G . .
C9 C 1.0822(6) -1.0095(4) -0.1183(5) 0.051(5) Uani 1 1 d G . .
H9A H 1.1021 -1.0312 -0.1377 0.062 Uiso 1 1 calc R . .
C10 C 1.1106(4) -0.9694(5) -0.0783(5) 0.044(5) Uani 1 1 d G . .
C11 C 1.1700(5) -0.9580(5) -0.0637(5) 0.045(5) Uani 1 1 d G . .
C12 C 1.2090(7) -0.9888(4) -0.0808(6) 0.060(6) Uani 1 1 d G . .
H12A H 1.1970 -1.0192 -0.1035 0.072 Uiso 1 1 calc R . .
C13 C 1.2660(6) -0.9742(6) -0.0639(7) 0.072(7) Uani 1 1 d G . .
H13A H 1.2921 -0.9949 -0.0753 0.086 Uiso 1 1 calc R . .
C14 C 1.2840(4) -0.9288(6) -0.0300(7) 0.070(7) Uani 1 1 d G . .
H14A H 1.3222 -0.9190 -0.0187 0.084 Uiso 1 1 calc R . .
C15 C 1.2450(6) -0.8980(4) -0.0129(5) 0.075(7) Uani 1 1 d G . .
H15A H 1.2571 -0.8676 0.0098 0.091 Uiso 1 1 calc R . .
N3 N 1.1880(5) -0.9126(4) -0.0298(5) 0.042(4) Uani 1 1 d G . .
C16 C 0.9925(6) -1.0564(4) -0.1737(5) 0.042(5) Uani 1 1 d G . .
C17 C 0.9421(6) -1.0757(5) -0.1674(5) 0.050(5) Uani 1 1 d G . .
H17A H 0.9270 -1.0619 -0.1360 0.060 Uiso 1 1 calc R . .
C18 C 0.9141(4) -1.1157(5) -0.2079(7) 0.060(6) Uani 1 1 d G . .
H18A H 0.8803 -1.1286 -0.2036 0.072 Uiso 1 1 calc R . .
C19 C 0.9366(6) -1.1363(4) -0.2548(6) 0.051(5) Uani 1 1 d G . .
C20 C 0.9870(6) -1.1170(5) -0.2611(5) 0.051(5) Uani 1 1 d G . .
H20A H 1.0021 -1.1309 -0.2925 0.061 Uiso 1 1 calc R . .
C21 C 1.0150(4) -1.0771(5) -0.2206(6) 0.051(5) Uani 1 1 d G . .
H21A H 1.0488 -1.0642 -0.2249 0.061 Uiso 1 1 calc R . .
C22 C 0.9081(8) -1.1820(6) -0.2957(8) 0.053(5) Uani 1 1 d . . .
H22A H 0.8669 -1.1773 -0.3123 0.063 Uiso 1 1 calc R . .
H22B H 0.9217 -1.1863 -0.3337 0.063 Uiso 1 1 calc R . .
N4 N 0.9227(6) -1.2278(3) -0.2514(5) 0.044(4) Uani 1 1 d G . .
C23 C 0.8866(4) -1.2448(5) -0.2170(6) 0.056(6) Uani 1 1 d G . .
H23A H 0.8511 -1.2295 -0.2243 0.067 Uiso 1 1 calc R . .
C24 C 0.9034(6) -1.2848(5) -0.1718(6) 0.058(6) Uani 1 1 d G . .
H24A H 0.8792 -1.2961 -0.1488 0.070 Uiso 1 1 calc R . .
C25 C 0.9564(6) -1.3077(4) -0.1609(5) 0.044(5) Uani 1 1 d G . .
C26 C 0.9925(4) -1.2907(5) -0.1952(7) 0.051(5) Uani 1 1 d G . .
H26A H 1.0280 -1.3061 -0.1879 0.061 Uiso 1 1 calc R . .
C27 C 0.9757(6) -1.2508(5) -0.2405(6) 0.068(6) Uani 1 1 d G . .
H27A H 0.9999 -1.2394 -0.2634 0.082 Uiso 1 1 calc R . .
C28 C 0.9678(6) -1.3503(4) -0.1152(5) 0.045(5) Uani 1 1 d G . .
C29 C 0.9256(4) -1.3765(5) -0.0979(6) 0.046(5) Uani 1 1 d G . .
H29A H 0.8875 -1.3669 -0.1159 0.055 Uiso 1 1 calc R . .
C30 C 0.9404(5) -1.4173(4) -0.0536(6) 0.058(6) Uani 1 1 d G . .
H30A H 0.9122 -1.4348 -0.0420 0.069 Uiso 1 1 calc R . .
N5 N 0.9974(6) -1.4317(3) -0.0267(4) 0.050(4) Uani 1 1 d G . .
C31 C 1.0395(4) -1.4055(4) -0.0439(5) 0.045(5) Uani 1 1 d G . .
H31A H 1.0776 -1.4152 -0.0259 0.054 Uiso 1 1 calc R . .
C32 C 1.0247(5) -1.3648(4) -0.0882(6) 0.049(6) Uani 1 1 d G . .
H32A H 1.0529 -1.3472 -0.0998 0.059 Uiso 1 1 calc R . .
C33 C 1.0109(7) -1.4752(6) 0.0202(8) 0.049(5) Uani 1 1 d . . .
H33A H 0.9924 -1.4708 0.0541 0.059 Uiso 1 1 calc R . .
H33B H 1.0519 -1.4773 0.0423 0.059 Uiso 1 1 calc R . .
O1 O 1.0853(6) -0.5007(5) 0.1722(6) 0.067(4) Uani 1 1 d . . .
O2 O 0.8545(6) -0.5373(6) -0.0804(7) 0.079(4) Uani 1 1 d . . .
O3 O 0.8793(6) -0.4776(5) 0.0329(6) 0.067(4) Uani 1 1 d . . .
O4 O 0.9766(6) -0.5042(5) 0.1548(6) 0.057(4) Uani 1 1 d . . .
C34 C 1.0084(7) -0.5367(5) 0.2005(6) 0.056(6) Uani 1 1 d G . .
C35 C 0.9868(6) -0.5707(7) 0.2368(8) 0.085(8) Uani 1 1 d G . .
H35A H 0.9477 -0.5714 0.2308 0.102 Uiso 1 1 calc R . .
C36 C 1.0234(9) -0.6037(5) 0.2822(7) 0.088(8) Uani 1 1 d G . .
H36A H 1.0090 -0.6264 0.3065 0.105 Uiso 1 1 calc R . .
C37 C 1.0818(9) -0.6026(5) 0.2912(6) 0.073(8) Uani 1 1 d G . .
H37A H 1.1063 -0.6247 0.3216 0.087 Uiso 1 1 calc R . .
C38 C 1.1034(6) -0.5686(7) 0.2549(8) 0.073(7) Uani 1 1 d G . .
H38A H 1.1425 -0.5679 0.2609 0.087 Uiso 1 1 calc R . .
C39 C 1.0667(8) -0.5357(5) 0.2095(6) 0.068(7) Uani 1 1 d G . .
C40 C 1.1451(11) -0.4941(9) 0.1911(10) 0.087(8) Uani 1 1 d . . .
H40A H 1.1630 -0.5250 0.1823 0.104 Uiso 1 1 calc R . .
H40B H 1.1603 -0.4866 0.2385 0.104 Uiso 1 1 calc R . .
C41 C 1.1574(9) -0.4510(9) 0.1515(11) 0.092(8) Uani 1 1 d . . .
H41A H 1.1346 -0.4218 0.1555 0.111 Uiso 1 1 calc R . .
H41B H 1.1974 -0.4416 0.1705 0.111 Uiso 1 1 calc R . .
C42 C 0.8105(10) -0.5081(10) -0.0693(10) 0.100(9) Uani 1 1 d . . .
H42A H 0.7737 -0.5245 -0.0890 0.120 Uiso 1 1 calc R . .
H42B H 0.8091 -0.4745 -0.0888 0.120 Uiso 1 1 calc R . .
C43 C 0.8248(8) -0.5044(8) 0.0063(10) 0.067(6) Uani 1 1 d . . .
H43A H 0.7950 -0.4860 0.0173 0.081 Uiso 1 1 calc R . .
H43B H 0.8278 -0.5382 0.0256 0.081 Uiso 1 1 calc R . .
C44 C 0.8917(8) -0.4597(8) 0.0991(10) 0.064(6) Uani 1 1 d . . .
H44A H 0.8564 -0.4480 0.1053 0.076 Uiso 1 1 calc R . .
H44B H 0.9170 -0.4305 0.1051 0.076 Uiso 1 1 calc R . .
C45 C 0.9192(9) -0.4985(8) 0.1531(9) 0.065(6) Uani 1 1 d . . .
H45A H 0.9178 -0.4867 0.1961 0.078 Uiso 1 1 calc R . .
H45B H 0.8992 -0.5308 0.1429 0.078 Uiso 1 1 calc R . .
Zn2 Zn 1.40214(11) -0.20043(10) 0.01924(15) 0.0911(10) Uani 1 1 d . . .
O2W O 1.3712(7) -0.1883(6) -0.0828(8) 0.131(6) Uani 1 1 d . . .
H2WA H 1.3988 -0.1893 -0.0986 0.197 Uiso 1 1 d R . .
H2WB H 1.3553 -0.1592 -0.0904 0.197 Uiso 1 1 d R . .
O4W O 1.4297(7) -0.2273(6) 0.1191(8) 0.129(6) Uani 1 1 d . . .
H4WA H 1.4653 -0.2335 0.1306 0.194 Uiso 1 1 d R . .
H4WB H 1.4234 -0.2045 0.1444 0.194 Uiso 1 1 d R . .
O3W O 1.4136(6) -0.2743(5) -0.0064(8) 0.129(6) Uani 1 1 d . . .
H3WA H 1.4472 -0.2777 -0.0084 0.193 Uiso 1 1 d R . .
H3WB H 1.4090 -0.2941 0.0233 0.193 Uiso 1 1 d R . .
N101 N 1.3176(5) -0.1925(6) 0.0238(7) 0.081(6) Uani 1 1 d G . .
C101 C 1.2793(8) -0.2328(5) 0.0138(7) 0.088(8) Uani 1 1 d G . .
H10A H 1.2890 -0.2644 0.0007 0.105 Uiso 1 1 calc R . .
C102 C 1.2266(7) -0.2259(6) 0.0233(8) 0.108(9) Uani 1 1 d G . .
H10B H 1.2010 -0.2529 0.0166 0.130 Uiso 1 1 calc R . .
C103 C 1.2121(5) -0.1787(8) 0.0429(7) 0.105(9) Uani 1 1 d G . .
H10C H 1.1769 -0.1741 0.0493 0.126 Uiso 1 1 calc R . .
C104 C 1.2504(8) -0.1383(5) 0.0529(7) 0.089(8) Uani 1 1 d G . .
H10D H 1.2407 -0.1067 0.0660 0.107 Uiso 1 1 calc R . .
C105 C 1.3031(6) -0.1452(5) 0.0433(7) 0.085(8) Uani 1 1 d G . .
N102 N 1.3973(7) -0.1261(4) 0.0515(6) 0.071(5) Uani 1 1 d G . .
C106 C 1.3462(6) -0.1067(5) 0.0560(6) 0.067(6) Uani 1 1 d G . .
C107 C 1.3427(5) -0.0559(6) 0.0725(7) 0.078(7) Uani 1 1 d G . .
H10E H 1.3085 -0.0429 0.0755 0.093 Uiso 1 1 calc R . .
C108 C 1.3902(7) -0.0245(4) 0.0846(6) 0.062(6) Uani 1 1 d G . .
C109 C 1.4413(6) -0.0438(6) 0.0801(7) 0.076(7) Uani 1 1 d G . .
H10F H 1.4731 -0.0228 0.0882 0.091 Uiso 1 1 calc R . .
C110 C 1.4449(5) -0.0946(6) 0.0636(7) 0.069(6) Uani 1 1 d G . .
C111 C 1.4935(7) -0.1199(6) 0.0569(7) 0.083(7) Uani 1 1 d G . .
C112 C 1.5477(9) -0.0982(5) 0.0761(7) 0.087(8) Uani 1 1 d G . .
H11A H 1.5528 -0.0647 0.0914 0.104 Uiso 1 1 calc R . .
C113 C 1.5943(6) -0.1264(8) 0.0725(7) 0.088(7) Uani 1 1 d G . .
H11B H 1.6306 -0.1118 0.0854 0.105 Uiso 1 1 calc R . .
C114 C 1.5868(7) -0.1763(8) 0.0497(8) 0.109(9) Uani 1 1 d G . .
H11C H 1.6179 -0.1952 0.0473 0.131 Uiso 1 1 calc R . .
C115 C 1.5326(9) -0.1981(5) 0.0304(7) 0.093(8) Uani 1 1 d G . .
H11D H 1.5275 -0.2315 0.0151 0.112 Uiso 1 1 calc R . .
N103 N 1.4859(6) -0.1699(7) 0.0340(6) 0.081(6) Uani 1 1 d G . .
C116 C 1.3853(6) 0.0284(4) 0.1059(6) 0.056(6) Uani 1 1 d G . .
C117 C 1.3444(5) 0.0411(5) 0.1358(6) 0.066(6) Uani 1 1 d G . .
H11E H 1.3200 0.0162 0.1425 0.080 Uiso 1 1 calc R . .
C118 C 1.3399(5) 0.0909(6) 0.1555(6) 0.051(5) Uani 1 1 d G . .
H11F H 1.3125 0.0994 0.1755 0.061 Uiso 1 1 calc R . .
C119 C 1.3763(6) 0.1282(4) 0.1455(6) 0.059(6) Uani 1 1 d G . .
C120 C 1.4172(5) 0.1156(5) 0.1156(6) 0.071(7) Uani 1 1 d G . .
H12B H 1.4416 0.1405 0.1088 0.085 Uiso 1 1 calc R . .
C121 C 1.4217(5) 0.0657(6) 0.0958(6) 0.059(6) Uani 1 1 d G . .
H12C H 1.4491 0.0572 0.0759 0.071 Uiso 1 1 calc R . .
C122 C 1.3718(8) 0.1777(8) 0.1761(10) 0.071(7) Uani 1 1 d . . .
H12D H 1.3948 0.1771 0.2229 0.085 Uiso 1 1 calc R . .
H12E H 1.3323 0.1835 0.1736 0.085 Uiso 1 1 calc R . .
N104 N 1.3913(6) 0.2201(4) 0.1422(7) 0.065(5) Uani 1 1 d G . .
C123 C 1.3575(4) 0.2381(5) 0.0802(7) 0.069(6) Uani 1 1 d G . .
H12F H 1.3221 0.2232 0.0590 0.082 Uiso 1 1 calc R . .
C124 C 1.3765(5) 0.2783(5) 0.0500(5) 0.057(6) Uani 1 1 d G . .
H12G H 1.3539 0.2903 0.0086 0.069 Uiso 1 1 calc R . .
C125 C 1.4294(6) 0.3005(4) 0.0818(6) 0.048(5) Uani 1 1 d G . .
C126 C 1.4632(4) 0.2825(5) 0.1437(6) 0.068(6) Uani 1 1 d G . .
H12H H 1.4986 0.2974 0.1650 0.082 Uiso 1 1 calc R . .
C127 C 1.4442(6) 0.2423(5) 0.1739(5) 0.070(6) Uani 1 1 d G . .
H12I H 1.4668 0.2303 0.2154 0.084 Uiso 1 1 calc R . .
C128 C 1.4492(7) 0.3457(4) 0.0530(7) 0.052(5) Uani 1 1 d G . .
C129 C 1.4091(4) 0.3767(6) 0.0085(7) 0.067(6) Uani 1 1 d G . .
H12J H 1.3705 0.3684 -0.0042 0.080 Uiso 1 1 calc R . .
C130 C 1.4267(6) 0.4203(5) -0.0168(5) 0.061(6) Uani 1 1 d G . .
H13B H 1.3999 0.4411 -0.0465 0.074 Uiso 1 1 calc R . .
N105 N 1.4845(7) 0.4328(4) 0.0023(6) 0.061(5) Uani 1 1 d G . .
C131 C 1.5246(5) 0.4017(6) 0.0467(7) 0.062(6) Uani 1 1 d G . .
H13C H 1.5632 0.4100 0.0594 0.074 Uiso 1 1 calc R . .
C132 C 1.5070(6) 0.3581(5) 0.0720(6) 0.063(6) Uani 1 1 d G . .
H13D H 1.5338 0.3374 0.1018 0.076 Uiso 1 1 calc R . .
C133 C 1.5028(9) 0.4790(6) -0.0212(9) 0.068(6) Uani 1 1 d . . .
H13E H 1.4794 0.4855 -0.0671 0.081 Uiso 1 1 calc R . .
H13F H 1.5423 0.4758 -0.0199 0.081 Uiso 1 1 calc R . .
O101 O 1.5260(8) -0.5397(6) 0.1739(7) 0.082(5) Uani 1 1 d . . .
O102 O 1.6205(7) -0.5104(6) 0.1250(7) 0.093(5) Uani 1 1 d . . .
O103 O 1.3487(10) -0.4843(11) -0.0141(12) 0.187(11) Uani 1 1 d . . .
O104 O 1.4169(8) -0.5289(7) 0.1137(8) 0.099(6) Uani 1 1 d . . .
C134 C 1.4286(12) -0.5648(7) 0.1632(8) 0.110(11) Uani 1 1 d G . .
C135 C 1.3939(7) -0.5968(9) 0.1861(12) 0.130(14) Uani 1 1 d G . .
H13G H 1.3544 -0.5956 0.1666 0.156 Uiso 1 1 calc R . .
C136 C 1.4183(11) -0.6304(7) 0.2383(12) 0.132(14) Uani 1 1 d G . .
H13H H 1.3951 -0.6517 0.2536 0.159 Uiso 1 1 calc R . .
C137 C 1.4774(12) -0.6321(7) 0.2675(8) 0.149(16) Uani 1 1 d G . .
H13I H 1.4937 -0.6546 0.3024 0.179 Uiso 1 1 calc R . .
C138 C 1.5121(7) -0.6002(9) 0.2446(11) 0.18(2) Uani 1 1 d G . .
H13J H 1.5516 -0.6013 0.2641 0.219 Uiso 1 1 calc R . .
C139 C 1.4876(11) -0.5666(8) 0.1924(11) 0.103(10) Uani 1 1 d G . .
C140 C 1.5839(12) -0.5402(10) 0.2132(11) 0.099(8) Uani 1 1 d . . .
H14B H 1.6006 -0.5731 0.2095 0.119 Uiso 1 1 calc R . .
H14C H 1.5873 -0.5347 0.2598 0.119 Uiso 1 1 calc R . .
C141 C 1.6149(11) -0.4998(9) 0.1903(12) 0.100(8) Uani 1 1 d . . .
H14D H 1.5948 -0.4678 0.1883 0.120 Uiso 1 1 calc R . .
H14E H 1.6528 -0.4960 0.2226 0.120 Uiso 1 1 calc R . .
C142 C 1.6719(11) -0.5326(9) 0.1253(14) 0.114(10) Uani 1 1 d . . .
H14F H 1.6780 -0.5636 0.1517 0.137 Uiso 1 1 calc R . .
H14G H 1.7031 -0.5094 0.1466 0.137 Uiso 1 1 calc R . .
C143 C 1.6730(17) -0.5452(12) 0.0546(18) 0.160(17) Uani 1 1 d . . .
H14H H 1.7126 -0.5489 0.0562 0.192 Uiso 1 1 calc R . .
H14I H 1.6544 -0.5778 0.0414 0.192 Uiso 1 1 calc R . .
C144 C 1.3494(12) -0.4676(16) 0.0527(16) 0.153(15) Uani 1 1 d . . .
H14J H 1.3128 -0.4530 0.0508 0.183 Uiso 1 1 calc R . .
H14K H 1.3791 -0.4424 0.0705 0.183 Uiso 1 1 calc R . .
C145 C 1.3610(17) -0.5141(13) 0.0944(19) 0.150(14) Uani 1 1 d . . .
H14L H 1.3501 -0.5081 0.1340 0.180 Uiso 1 1 calc R . .
H14M H 1.3374 -0.5416 0.0695 0.180 Uiso 1 1 calc R . .
S1 S 1.1877(2) -0.9944(2) 0.1202(3) 0.0646(16) Uani 1 1 d DU . .
O5 O 1.1280(4) -0.9864(4) 0.0815(5) 0.061(3) Uani 1 1 d DU . .
O6 O 1.2168(5) -0.9504(4) 0.1566(6) 0.071(4) Uani 1 1 d DU . .
O7 O 1.2203(5) -1.0219(5) 0.0844(7) 0.094(4) Uani 1 1 d DU . .
C46 C 1.1837(7) -1.0373(6) 0.1848(8) 0.103(6) Uani 1 1 d DU . .
F1 F 1.1569(6) -1.0796(5) 0.1564(7) 0.145(6) Uani 1 1 d DU . .
F2 F 1.1576(6) -1.0180(6) 0.2244(7) 0.153(5) Uani 1 1 d DU . .
F3 F 1.2366(6) -1.0504(5) 0.2205(7) 0.153(6) Uani 1 1 d DU . .
S2 S 1.5165(4) -0.3446(3) 0.1454(4) 0.134(3) Uani 1 1 d DU . .
O8 O 1.4812(9) -0.3459(7) 0.0746(7) 0.206(10) Uani 1 1 d DU . .
O9 O 1.5702(6) -0.3732(6) 0.1635(7) 0.125(6) Uani 1 1 d DU . .
O10 O 1.5196(7) -0.2940(5) 0.1758(6) 0.118(5) Uani 1 1 d DU . .
C47 C 1.4714(8) -0.3780(7) 0.1862(10) 0.152(7) Uani 1 1 d DU . .
F4 F 1.4693(7) -0.4289(7) 0.1734(11) 0.235(8) Uani 1 1 d DU . .
F5 F 1.4164(7) -0.3634(7) 0.1694(9) 0.203(7) Uani 1 1 d DU . .
F6 F 1.4919(7) -0.3744(7) 0.2537(8) 0.202(7) Uani 1 1 d DU . .
S3 S 0.9904(3) -1.2071(2) -0.4346(3) 0.0762(17) Uani 1 1 d DU . .
O11 O 0.9660(6) -1.2428(4) -0.3986(6) 0.088(4) Uani 1 1 d DU . .
O12 O 0.9799(6) -1.2196(4) -0.5040(5) 0.089(4) Uani 1 1 d DU . .
O13 O 0.9809(7) -1.1544(4) -0.4228(6) 0.116(5) Uani 1 1 d DU . .
C48 C 1.0647(8) -1.2130(7) -0.3977(8) 0.122(6) Uani 1 1 d DU . .
F7 F 1.0828(7) -1.2607(6) -0.4026(7) 0.176(6) Uani 1 1 d DU . .
F8 F 1.0785(7) -1.2026(6) -0.3317(7) 0.169(6) Uani 1 1 d DU . .
F9 F 1.0938(8) -1.1811(7) -0.4240(9) 0.227(8) Uani 1 1 d DU . .
S4 S 1.1754(4) -0.3406(3) -0.1124(5) 0.140(3) Uani 1 1 d DU . .
O14 O 1.1589(8) -0.3917(6) -0.1071(12) 0.212(10) Uani 1 1 d DU . .
O15 O 1.1350(7) -0.3018(6) -0.1096(10) 0.161(7) Uani 1 1 d DU . .
C49 C 1.1646(9) -0.3340(7) -0.2010(10) 0.179(8) Uani 1 1 d DU . .
F10 F 1.2023(9) -0.3670(8) -0.2115(11) 0.286(11) Uani 1 1 d DU . .
F11 F 1.1783(10) -0.2882(7) -0.2180(11) 0.283(11) Uani 1 1 d DU . .
F12 F 1.1126(9) -0.3458(8) -0.2426(10) 0.235(8) Uani 1 1 d DU . .
S5 S 1.2366(3) -0.7732(2) -0.1278(3) 0.0836(19) Uani 1 1 d DU . .
O16 O 1.2342(6) -0.3284(7) -0.0798(10) 0.184(8) Uani 1 1 d DU . .
O17 O 1.1797(5) -0.7928(6) -0.1355(6) 0.099(5) Uani 1 1 d DU . .
O18 O 1.2787(5) -0.7818(5) -0.0648(6) 0.092(4) Uani 1 1 d DU . .
O19 O 1.2348(6) -0.7225(5) -0.1541(7) 0.115(5) Uani 1 1 d DU . .
C50 C 1.2586(7) -0.8100(7) -0.1867(8) 0.112(6) Uani 1 1 d DU . .
F13 F 1.3089(6) -0.7959(7) -0.1892(7) 0.188(7) Uani 1 1 d DU . .
F14 F 1.2615(7) -0.8586(6) -0.1731(7) 0.171(6) Uani 1 1 d DU . .
F15 F 1.2232(6) -0.8045(6) -0.2468(7) 0.153(6) Uani 1 1 d DU . .
S6 S 1.3858(4) -0.0549(3) -0.1213(4) 0.122(3) Uani 1 1 d DU . .
O20 O 1.3412(7) -0.0850(6) -0.1099(10) 0.156(7) Uani 1 1 d DU . .
O21 O 1.4336(8) -0.0835(7) -0.1225(13) 0.216(9) Uani 1 1 d DU . .
O22 O 1.3961(9) -0.0084(6) -0.0870(11) 0.206(9) Uani 1 1 d DU . .
C51 C 1.3527(10) -0.0406(9) -0.2068(10) 0.265(13) Uani 1 1 d DU . .
F16 F 1.3057(11) -0.0128(12) -0.2144(11) 0.356(15) Uani 1 1 d DU . .
F17 F 1.3395(14) -0.0805(12) -0.2480(14) 0.406(17) Uani 1 1 d DU . .
F18 F 1.3921(13) -0.0125(11) -0.2224(14) 0.368(15) Uani 1 1 d DU . .
S7 S 1.3686(5) -0.2954(5) -0.2553(5) 0.182(4) Uani 1 1 d DU . .
O23 O 1.3663(13) -0.3252(9) -0.2017(11) 0.286(13) Uani 1 1 d DU . .
O24 O 1.4082(10) -0.2556(8) -0.2395(13) 0.271(12) Uani 1 1 d DU . .
O25 O 1.3671(8) -0.3224(8) -0.3132(9) 0.194(9) Uani 1 1 d DU . .
C52 C 1.3056(10) -0.2582(8) -0.2796(11) 0.236(12) Uani 1 1 d DU . .
F19 F 1.2988(11) -0.2253(11) -0.3296(12) 0.341(13) Uani 1 1 d DU . .
F20 F 1.2627(9) -0.2920(11) -0.2965(12) 0.347(14) Uani 1 1 d DU . .
F21 F 1.3026(10) -0.2332(10) -0.2263(11) 0.320(13) Uani 1 1 d DU . .
O5W O 1.4539(10) -0.1873(9) -0.1359(12) 0.229(11) Uani 1 1 d . . .
H5WA H 1.4286 -0.2049 -0.1642 0.343 Uiso 1 1 d R . .
H5WB H 1.4446 -0.1564 -0.1332 0.343 Uiso 1 1 d R . .
O6W O 1.3409(6) -0.3304(5) -0.0907(8) 0.116(6) Uani 1 1 d . . .
H6WA H 1.3222 -0.3267 -0.0636 0.174 Uiso 1 1 d R . .
H6WB H 1.3183 -0.3339 -0.1304 0.174 Uiso 1 1 d R . .
O1S O 1.2800(8) -0.8940(9) 0.4186(10) 0.148(9) Uani 1 1 d . . .
O2S O 1.2057(8) -0.8949(6) 0.3412(9) 0.121(7) Uani 1 1 d . . .
N1S N 1.2568(9) -0.8915(8) 0.3599(13) 0.090(7) Uani 1 1 d . . .
C1S C 1.2873(10) -0.8811(9) 0.3150(11) 0.106(9) Uani 1 1 d . . .
H1SA H 1.2614 -0.8815 0.2701 0.159 Uiso 1 1 calc R . .
H1SB H 1.3162 -0.9065 0.3198 0.159 Uiso 1 1 calc R . .
H1SC H 1.3049 -0.8482 0.3247 0.159 Uiso 1 1 calc R . .
O3S O 1.2024(9) -0.8730(9) 0.5818(14) 0.198(12) Uani 1 1 d . . .
O4S O 1.2750(10) -0.8456(12) 0.5628(16) 0.194(13) Uani 1 1 d . . .
N2S N 1.2284(14) -0.8494(11) 0.5484(14) 0.137(11) Uani 1 1 d . . .
C2S C 1.1885(10) -0.8169(8) 0.4976(11) 0.109(9) Uani 1 1 d . . .
H2SA H 1.2081 -0.8020 0.4695 0.163 Uiso 1 1 calc R . .
H2SB H 1.1742 -0.7905 0.5193 0.163 Uiso 1 1 calc R . .
H2SC H 1.1571 -0.8372 0.4708 0.163 Uiso 1 1 calc R . .
O5S O 1.1645(12) -1.1018(10) -0.2025(14) 0.199(13) Uani 1 1 d . . .
O6S O 1.1594(14) -1.1261(11) -0.1191(14) 0.247(16) Uani 1 1 d . . .
N3S N 1.1751(12) -1.1321(12) -0.1626(15) 0.139(11) Uani 1 1 d . . .
C3S C 1.2150(15) -1.1710(14) -0.1649(18) 0.24(2) Uani 1 1 d . . .
H3SA H 1.2244 -1.1678 -0.2055 0.359 Uiso 1 1 calc R . .
H3SB H 1.1983 -1.2038 -0.1636 0.359 Uiso 1 1 calc R . .
H3SC H 1.2491 -1.1674 -0.1273 0.359 Uiso 1 1 calc R . .

loop_
_atom_site_aniso_label
_atom_site_aniso_U_11
_atom_site_aniso_U_22
_atom_site_aniso_U_33
_atom_site_aniso_U_23
_atom_site_aniso_U_13
_atom_site_aniso_U_12
Zn1 0.0562(16) 0.0477(15) 0.0480(14) -0.0015(12) 0.0170(12) -0.0051(12)
O1W 0.093(10) 0.046(8) 0.069(9) 0.013(7) 0.049(8) 0.005(7)
B1 0.07(2) 0.06(2) 0.045(18) -0.014(14) -0.020(16) 0.021(17)
F32 0.056(8) 0.083(9) 0.121(11) 0.000(7) 0.050(8) -0.013(7)
F31 0.091(9) 0.063(8) 0.076(8) -0.016(7) 0.038(7) -0.008(7)
F30 0.115(10) 0.072(9) 0.053(8) -0.004(6) -0.011(7) -0.022(7)
F33 0.096(9) 0.086(9) 0.074(8) -0.012(7) 0.019(7) -0.009(8)
N1 0.027(9) 0.043(10) 0.045(9) 0.017(8) 0.011(8) -0.008(8)
C1 0.083(18) 0.045(13) 0.039(12) -0.020(10) 0.032(12) -0.006(12)
C2 0.065(16) 0.048(14) 0.049(13) 0.002(11) 0.010(12) 0.006(12)
C3 0.068(16) 0.072(16) 0.060(14) -0.020(12) 0.042(12) 0.010(14)
C4 0.036(14) 0.075(16) 0.058(14) 0.015(12) 0.013(11) -0.001(12)
C5 0.059(15) 0.048(13) 0.005(9) 0.004(9) -0.007(10) 0.007(11)
N2 0.075(12) 0.021(9) 0.028(8) -0.005(6) 0.021(9) 0.014(8)
C6 0.046(14) 0.064(16) 0.043(13) 0.035(11) 0.035(11) 0.028(12)
C7 0.065(15) 0.043(13) 0.039(12) 0.003(10) 0.015(11) -0.021(12)
C8 0.045(14) 0.036(12) 0.045(12) 0.003(10) 0.015(11) 0.000(11)
C9 0.040(14) 0.070(15) 0.027(11) 0.018(10) -0.014(9) -0.004(11)
C10 0.016(11) 0.075(15) 0.034(11) 0.007(11) -0.002(9) -0.017(11)
C11 0.068(16) 0.047(14) 0.015(10) 0.003(9) 0.005(10) -0.001(12)
C12 0.054(15) 0.048(14) 0.081(15) -0.015(11) 0.027(13) -0.007(12)
C13 0.069(19) 0.074(18) 0.084(17) -0.009(14) 0.041(14) 0.017(14)
C14 0.044(14) 0.10(2) 0.063(15) 0.006(14) 0.017(12) 0.021(14)
C15 0.068(18) 0.095(19) 0.069(15) 0.008(13) 0.030(14) -0.013(16)
N3 0.040(10) 0.052(11) 0.037(9) 0.002(8) 0.015(8) -0.001(8)
C16 0.053(14) 0.056(14) 0.016(10) 0.007(9) 0.012(10) 0.009(12)
C17 0.062(15) 0.050(14) 0.032(12) 0.001(10) 0.008(11) 0.007(11)
C18 0.062(15) 0.075(17) 0.046(13) 0.005(12) 0.023(12) -0.012(13)
C19 0.071(16) 0.042(13) 0.036(12) -0.004(10) 0.011(11) -0.017(12)
C20 0.078(16) 0.048(14) 0.040(12) 0.007(11) 0.038(12) 0.014(12)
C21 0.050(13) 0.040(13) 0.073(15) -0.015(11) 0.036(12) -0.004(10)
C22 0.078(15) 0.050(13) 0.035(11) 0.027(10) 0.026(11) 0.016(11)
N4 0.053(11) 0.040(10) 0.035(9) -0.013(8) 0.008(9) -0.001(9)
C23 0.039(13) 0.057(15) 0.078(16) -0.007(12) 0.027(13) 0.000(11)
C24 0.064(16) 0.051(14) 0.059(14) 0.018(11) 0.018(12) -0.005(12)
C25 0.046(13) 0.035(12) 0.031(11) -0.002(9) -0.018(10) -0.003(11)
C26 0.071(15) 0.046(13) 0.047(13) 0.010(10) 0.036(12) 0.001(11)
C27 0.11(2) 0.044(14) 0.074(16) -0.007(12) 0.055(15) -0.004(13)
C28 0.039(13) 0.059(14) 0.032(11) 0.007(10) 0.004(10) 0.035(12)
C29 0.044(13) 0.052(13) 0.052(12) 0.002(11) 0.030(11) -0.003(11)
C30 0.080(18) 0.050(14) 0.041(13) 0.012(11) 0.016(12) 0.012(12)
N5 0.089(14) 0.037(10) 0.022(9) -0.002(7) 0.016(10) 0.009(10)
C31 0.041(13) 0.054(14) 0.055(13) -0.004(11) 0.035(11) -0.015(11)
C32 0.110(19) 0.011(11) 0.036(11) 0.001(9) 0.035(12) -0.022(11)
C33 0.055(13) 0.054(14) 0.039(12) 0.014(10) 0.017(10) 0.010(11)
O1 0.060(10) 0.098(12) 0.043(9) 0.015(8) 0.016(8) 0.006(9)
O2 0.062(11) 0.117(13) 0.057(11) -0.010(9) 0.016(9) -0.018(9)
O3 0.069(11) 0.095(11) 0.046(9) -0.002(8) 0.030(8) -0.007(9)
O4 0.073(11) 0.056(9) 0.043(8) -0.012(7) 0.021(8) 0.001(8)
C34 0.072(18) 0.049(15) 0.039(14) -0.018(12) 0.009(13) 0.011(13)
C35 0.17(3) 0.046(15) 0.043(14) -0.002(11) 0.047(17) -0.027(17)
C36 0.14(3) 0.068(19) 0.053(17) -0.035(14) 0.034(17) -0.033(18)
C37 0.15(3) 0.046(15) 0.021(12) 0.006(10) 0.032(15) 0.030(16)
C38 0.085(18) 0.095(19) 0.037(13) -0.009(13) 0.017(14) -0.007(16)
C39 0.08(2) 0.085(19) 0.023(13) -0.009(12) -0.001(13) 0.012(16)
C40 0.11(2) 0.11(2) 0.051(15) 0.007(14) 0.041(16) -0.003(18)
C41 0.071(17) 0.13(2) 0.072(18) -0.039(17) 0.011(14) -0.025(15)
C42 0.08(2) 0.17(3) 0.046(16) -0.002(16) 0.026(15) 0.003(19)
C43 0.050(15) 0.085(17) 0.085(18) -0.004(13) 0.048(13) 0.009(13)
C44 0.052(14) 0.090(17) 0.055(15) -0.015(13) 0.026(12) 0.014(12)
C45 0.056(16) 0.087(17) 0.047(14) -0.019(12) 0.008(12) 0.000(13)
Zn2 0.076(2) 0.076(2) 0.116(3) -0.0189(18) 0.0230(18) 0.0103(16)
O2W 0.131(15) 0.114(14) 0.144(16) 0.003(12) 0.037(12) 0.030(11)
O4W 0.117(14) 0.119(14) 0.158(16) 0.024(12) 0.052(12) 0.043(11)
O3W 0.111(13) 0.081(12) 0.195(17) -0.055(12) 0.052(12) 0.012(10)
N101 0.039(11) 0.064(13) 0.125(16) -0.010(12) 0.004(11) 0.000(11)
C101 0.046(16) 0.084(19) 0.13(2) -0.046(15) 0.016(15) -0.010(15)
C102 0.10(2) 0.064(19) 0.15(2) -0.016(17) 0.032(19) 0.014(16)
C103 0.036(15) 0.11(2) 0.15(2) 0.04(2) 0.011(15) 0.015(17)
C104 0.062(17) 0.045(16) 0.16(2) -0.005(14) 0.030(17) -0.017(14)
C105 0.061(18) 0.059(18) 0.110(19) -0.018(14) -0.008(15) 0.032(14)
N102 0.073(13) 0.044(11) 0.092(13) 0.001(10) 0.023(11) 0.017(11)
C106 0.024(14) 0.080(19) 0.087(16) 0.002(14) 0.003(12) -0.002(13)
C107 0.082(19) 0.045(15) 0.109(19) 0.007(13) 0.034(15) -0.015(14)
C108 0.038(14) 0.076(17) 0.072(15) 0.020(13) 0.016(12) -0.009(14)
C109 0.051(17) 0.055(17) 0.115(19) -0.004(14) 0.018(14) 0.001(12)
C110 0.044(16) 0.068(18) 0.094(17) 0.004(14) 0.021(13) 0.008(14)
C111 0.08(2) 0.10(2) 0.054(15) 0.011(15) 0.004(14) 0.025(18)
C112 0.066(18) 0.10(2) 0.104(19) -0.003(15) 0.042(17) 0.010(18)
C113 0.09(2) 0.08(2) 0.110(19) 0.017(17) 0.059(16) -0.009(18)
C114 0.13(3) 0.09(2) 0.12(2) 0.004(18) 0.06(2) 0.011(19)
C115 0.080(18) 0.082(19) 0.12(2) -0.023(15) 0.037(18) 0.019(18)
N103 0.092(16) 0.076(14) 0.074(13) -0.030(11) 0.025(11) 0.026(12)
C116 0.057(15) 0.048(15) 0.070(15) 0.013(12) 0.029(12) -0.004(12)
C117 0.092(18) 0.061(17) 0.060(14) -0.003(12) 0.044(13) -0.021(13)
C118 0.041(13) 0.060(15) 0.057(13) 0.000(12) 0.022(10) -0.011(11)
C119 0.080(17) 0.030(13) 0.068(14) 0.016(12) 0.024(13) -0.018(13)
C120 0.056(16) 0.040(16) 0.103(18) 0.006(13) 0.005(13) 0.004(12)
C121 0.037(13) 0.062(16) 0.069(14) 0.005(13) 0.003(11) -0.004(12)
C122 0.068(16) 0.074(17) 0.074(15) 0.021(13) 0.028(13) -0.033(13)
N104 0.067(13) 0.055(12) 0.064(12) -0.010(10) 0.009(10) -0.012(10)
C123 0.080(17) 0.071(17) 0.057(15) -0.011(12) 0.025(14) -0.012(14)
C124 0.049(15) 0.055(15) 0.056(13) 0.007(12) 0.000(12) 0.009(11)
C125 0.046(13) 0.060(14) 0.032(12) -0.025(11) 0.005(10) -0.011(11)
C126 0.056(14) 0.075(17) 0.058(15) -0.012(12) -0.004(12) -0.041(12)
C127 0.076(17) 0.065(16) 0.047(13) 0.002(12) -0.012(13) -0.016(13)
C128 0.069(16) 0.021(12) 0.073(15) 0.002(11) 0.033(13) -0.006(12)
C129 0.055(15) 0.044(14) 0.094(17) -0.016(13) 0.012(13) -0.019(13)
C130 0.067(18) 0.054(16) 0.052(14) -0.017(12) 0.004(12) 0.007(12)
N105 0.079(14) 0.055(13) 0.048(11) -0.015(9) 0.017(10) -0.016(12)
C131 0.071(17) 0.039(14) 0.083(17) -0.009(12) 0.035(14) -0.021(13)
C132 0.051(16) 0.062(16) 0.077(15) -0.024(13) 0.020(12) -0.013(12)
C133 0.099(17) 0.043(15) 0.082(17) 0.004(11) 0.060(14) -0.029(14)
O101 0.093(14) 0.087(12) 0.063(11) -0.003(9) 0.021(10) -0.022(10)
O102 0.099(14) 0.113(14) 0.062(11) 0.023(9) 0.020(10) 0.021(11)
O103 0.21(2) 0.24(3) 0.107(19) 0.032(18) 0.037(17) 0.12(2)
O104 0.080(13) 0.154(17) 0.072(12) -0.025(11) 0.037(11) 0.023(12)
C134 0.13(3) 0.16(3) 0.033(17) -0.018(18) 0.01(2) 0.01(3)
C135 0.12(3) 0.13(3) 0.19(4) -0.07(3) 0.13(3) -0.05(2)
C136 0.23(5) 0.09(2) 0.10(2) 0.015(19) 0.08(3) 0.02(2)
C137 0.17(3) 0.18(4) 0.049(17) -0.03(2) -0.03(2) 0.07(3)
C138 0.30(5) 0.12(3) 0.23(5) -0.09(3) 0.21(4) -0.11(3)
C139 0.15(3) 0.12(3) 0.026(16) -0.023(15) 0.011(19) -0.02(2)
C140 0.12(2) 0.10(2) 0.070(18) -0.018(16) 0.018(18) -0.016(19)
C141 0.12(2) 0.09(2) 0.069(19) 0.002(16) 0.007(16) -0.020(17)
C142 0.08(2) 0.09(2) 0.13(3) 0.034(18) -0.033(19) 0.022(16)
C143 0.26(4) 0.14(3) 0.15(3) 0.11(3) 0.17(3) 0.10(3)
C144 0.08(2) 0.27(5) 0.12(3) -0.08(3) 0.05(2) 0.05(3)
C145 0.15(4) 0.14(3) 0.18(4) -0.04(3) 0.08(3) 0.00(3)
S1 0.059(4) 0.055(4) 0.078(4) 0.000(3) 0.019(3) -0.010(3)
O5 0.055(6) 0.064(9) 0.062(8) 0.012(6) 0.016(6) -0.011(6)
O6 0.071(9) 0.070(8) 0.064(9) -0.009(6) 0.013(7) -0.020(7)
O7 0.078(10) 0.073(10) 0.132(12) -0.021(8) 0.035(9) 0.004(8)
C46 0.107(15) 0.084(15) 0.096(15) 0.037(9) -0.001(10) -0.020(12)
F1 0.154(12) 0.084(9) 0.147(12) 0.047(7) -0.023(9) -0.047(8)
F2 0.203(14) 0.168(13) 0.098(11) 0.051(9) 0.061(10) -0.011(11)
F3 0.129(10) 0.107(11) 0.159(13) 0.057(9) -0.043(8) -0.018(8)
S2 0.170(8) 0.130(7) 0.099(5) -0.009(5) 0.038(5) 0.065(6)
O8 0.31(2) 0.203(19) 0.073(9) -0.031(10) 0.010(10) 0.158(17)
O9 0.151(12) 0.115(13) 0.129(13) 0.021(11) 0.072(10) 0.070(10)
O10 0.170(15) 0.101(10) 0.080(10) 0.002(8) 0.034(10) 0.060(9)
C47 0.128(15) 0.163(15) 0.158(13) -0.06(2) 0.037(17) -0.008(17)
F4 0.166(16) 0.147(12) 0.38(3) -0.072(14) 0.065(17) -0.025(11)
F5 0.132(11) 0.218(17) 0.243(17) -0.090(16) 0.037(11) 0.007(11)
F6 0.214(16) 0.251(19) 0.138(11) 0.012(12) 0.050(11) -0.053(16)
S3 0.110(5) 0.068(4) 0.061(4) -0.002(3) 0.041(4) -0.009(4)
O11 0.120(11) 0.094(10) 0.062(9) 0.004(8) 0.049(9) -0.015(9)
O12 0.164(13) 0.059(9) 0.051(7) 0.002(6) 0.045(8) -0.003(9)
O13 0.216(16) 0.066(7) 0.068(10) -0.013(7) 0.050(11) 0.003(10)
C48 0.114(9) 0.156(18) 0.103(12) -0.018(17) 0.044(11) -0.031(12)
F7 0.139(13) 0.226(15) 0.149(13) -0.032(12) 0.026(11) 0.063(11)
F8 0.162(13) 0.215(17) 0.103(9) -0.048(11) 0.002(8) -0.029(12)
F9 0.165(13) 0.310(19) 0.223(16) -0.001(17) 0.086(15) -0.119(16)
S4 0.126(7) 0.126(7) 0.177(7) -0.033(7) 0.061(7) -0.036(6)
O14 0.20(2) 0.133(12) 0.26(2) 0.025(16) 0.004(18) -0.068(12)
O15 0.134(14) 0.173(15) 0.200(18) -0.049(16) 0.085(14) -0.026(11)
C49 0.25(2) 0.12(2) 0.183(11) -0.076(17) 0.100(15) -0.055(19)
F10 0.281(19) 0.30(2) 0.30(2) -0.21(2) 0.126(18) -0.031(19)
F11 0.44(3) 0.212(17) 0.27(2) -0.021(16) 0.20(2) -0.137(19)
F12 0.249(18) 0.28(2) 0.176(12) -0.043(17) 0.070(13) -0.076(16)
S5 0.087(5) 0.084(5) 0.087(5) 0.002(4) 0.038(4) -0.003(4)
O16 0.103(10) 0.24(2) 0.234(17) -0.122(17) 0.092(11) -0.072(12)
O17 0.071(8) 0.156(14) 0.067(10) 0.026(10) 0.017(7) -0.022(9)
O18 0.076(9) 0.117(12) 0.081(8) 0.002(8) 0.023(7) -0.019(9)
O19 0.144(14) 0.087(9) 0.132(13) 0.024(9) 0.068(11) 0.007(9)
C50 0.125(16) 0.130(12) 0.091(11) -0.002(15) 0.048(12) 0.022(17)
F13 0.122(11) 0.33(2) 0.135(13) -0.014(15) 0.076(9) 0.010(13)
F14 0.251(18) 0.122(11) 0.132(12) -0.014(9) 0.048(12) 0.067(11)
F15 0.143(11) 0.214(16) 0.092(8) -0.004(9) 0.023(9) 0.066(12)
S6 0.131(7) 0.097(7) 0.140(6) -0.005(5) 0.046(6) 0.002(5)
O20 0.143(15) 0.127(15) 0.210(18) 0.002(14) 0.072(15) -0.008(11)
O21 0.172(17) 0.21(2) 0.31(3) 0.016(19) 0.141(17) 0.035(13)
O22 0.33(3) 0.088(13) 0.196(17) -0.014(12) 0.077(19) -0.041(13)
C51 0.34(3) 0.32(4) 0.133(13) 0.026(15) 0.07(2) 0.03(2)
F16 0.34(3) 0.48(4) 0.18(2) 0.09(2) -0.016(19) 0.12(3)
F17 0.48(4) 0.54(4) 0.185(17) -0.14(3) 0.08(2) -0.05(3)
F18 0.50(4) 0.40(4) 0.26(3) 0.13(2) 0.20(3) 0.01(3)
S7 0.131(8) 0.254(14) 0.146(9) -0.040(9) 0.021(8) -0.013(7)
O23 0.33(3) 0.38(3) 0.20(2) 0.045(18) 0.15(2) 0.12(2)
O24 0.151(17) 0.22(2) 0.40(3) -0.118(19) 0.04(2) 0.015(13)
O25 0.126(16) 0.31(3) 0.134(15) -0.049(14) 0.027(14) -0.025(14)
C52 0.149(16) 0.37(4) 0.15(3) -0.038(17) 0.01(3) 0.041(14)
F19 0.26(3) 0.52(4) 0.26(2) 0.10(2) 0.10(2) 0.16(2)
F20 0.138(11) 0.67(4) 0.24(2) -0.11(2) 0.076(17) -0.10(2)
F21 0.27(2) 0.47(4) 0.20(2) -0.064(19) 0.036(19) 0.14(2)
O5W 0.21(2) 0.21(3) 0.28(3) -0.06(2) 0.10(2) 0.032(19)
O6W 0.098(12) 0.083(12) 0.157(15) 0.001(11) 0.029(11) -0.014(10)
O1S 0.112(17) 0.23(2) 0.084(14) 0.044(15) 0.001(12) -0.002(14)
O2S 0.090(14) 0.131(16) 0.133(16) 0.035(12) 0.026(13) -0.024(12)
N1S 0.044(15) 0.098(17) 0.12(2) -0.020(16) 0.013(17) -0.008(13)
C1S 0.14(2) 0.11(2) 0.11(2) 0.025(16) 0.10(2) 0.031(17)
O3S 0.107(17) 0.19(2) 0.30(3) 0.11(2) 0.074(19) 0.004(15)
O4S 0.109(19) 0.22(3) 0.25(3) 0.08(2) 0.06(2) 0.00(2)
N2S 0.13(3) 0.15(3) 0.12(2) 0.047(18) 0.02(2) -0.04(3)
C2S 0.14(2) 0.09(2) 0.079(18) 0.031(15) 0.016(17) 0.039(17)
O5S 0.22(3) 0.18(3) 0.19(3) 0.087(19) 0.04(2) 0.017(19)
O6S 0.36(4) 0.25(3) 0.23(3) 0.07(2) 0.22(3) 0.14(3)
N3S 0.16(2) 0.17(3) 0.13(3) 0.03(2) 0.11(2) 0.08(2)
C3S 0.23(4) 0.25(4) 0.25(4) -0.08(4) 0.09(3) 0.12(4)

loop_
_atom_type_symbol
_atom_type_description
_atom_type_scat_dispersion_real
_atom_type_scat_dispersion_imag
_atom_type_scat_source
C C 0.0033 0.0016 'International Tables Vol C Tables 4.2.6.8 and 6.1.1.4'
H H 0.0000 0.0000 'International Tables Vol C Tables 4.2.6.8 and 6.1.1.4'
N N 0.0061 0.0033 'International Tables Vol C Tables 4.2.6.8 and 6.1.1.4'
O O 0.0106 0.0060 'International Tables Vol C Tables 4.2.6.8 and 6.1.1.4'
F F 0.0171 0.0103 'International Tables Vol C Tables 4.2.6.8 and 6.1.1.4'
S S 0.1246 0.1234 'International Tables Vol C Tables 4.2.6.8 and 6.1.1.4'
Zn Zn 0.2839 1.4301 'International Tables Vol C Tables 4.2.6.8 and 6.1.1.4'
B B 0.0013 0.0007 'International Tables Vol C Tables 4.2.6.8 and 6.1.1.4'

loop_
_geom_angle_atom_site_label_1
_geom_angle_atom_site_label_2
_geom_angle_atom_site_label_3
_geom_angle
_geom_angle_site_symmetry_1
_geom_angle_site_symmetry_3
_geom_angle_publ_flag
F33 Zn1 O1W 113.0(5) . . ?
F33 Zn1 N2 132.5(4) . . ?
O1W Zn1 N2 114.4(4) . . ?
F33 Zn1 N3 96.8(5) . . ?
O1W Zn1 N3 97.6(4) . . ?
N2 Zn1 N3 77.8(6) . . ?
F33 Zn1 N1 99.2(5) . . ?
O1W Zn1 N1 95.8(4) . . ?
N2 Zn1 N1 75.4(5) . . ?
N3 Zn1 N1 153.1(5) . . ?
Zn1 O1W H1WA 109.2 . . ?
Zn1 O1W H1WB 108.9 . . ?
H1WA O1W H1WB 109.5 . . ?
F32 B1 F30 113(2) . . ?
F32 B1 F31 110(2) . . ?
F30 B1 F31 112(2) . . ?
F32 B1 F33 110.5(19) . . ?
F30 B1 F33 106(2) . . ?
F31 B1 F33 104.5(18) . . ?
B1 F33 Zn1 122.7(12) . . ?
C1 N1 C5 120.0 . . ?
C1 N1 Zn1 124.7(8) . . ?
C5 N1 Zn1 115.0(8) . . ?
C2 C1 N1 120.0 . . ?
C2 C1 H1A 120.0 . . ?
N1 C1 H1A 120.0 . . ?
C1 C2 C3 120.0 . . ?
C1 C2 H2A 120.0 . . ?
C3 C2 H2A 120.0 . . ?
C2 C3 C4 120.0 . . ?
C2 C3 H3A 120.0 . . ?
C4 C3 H3A 120.0 . . ?
C5 C4 C3 120.0 . . ?
C5 C4 H4A 120.0 . . ?
C3 C4 H4A 120.0 . . ?
C4 C5 N1 120.0 . . ?
C4 C5 C6 124.0(11) . . ?
N1 C5 C6 116.0(11) . . ?
C6 N2 C10 120.0 . . ?
C6 N2 Zn1 122.1(8) . . ?
C10 N2 Zn1 117.5(8) . . ?
C7 C6 N2 120.0 . . ?
C7 C6 C5 129.6(12) . . ?
N2 C6 C5 110.3(11) . . ?
C6 C7 C8 120.0 . . ?
C6 C7 H7A 120.0 . . ?
C8 C7 H7A 120.0 . . ?
C9 C8 C7 120.0 . . ?
C9 C8 C16 121.4(12) . . ?
C7 C8 C16 118.5(12) . . ?
C8 C9 C10 120.0 . . ?
C8 C9 H9A 120.0 . . ?
C10 C9 H9A 120.0 . . ?
C9 C10 N2 120.0 . . ?
C9 C10 C11 124.8(11) . . ?
N2 C10 C11 115.2(11) . . ?
C12 C11 N3 120.0 . . ?
C12 C11 C10 124.7(12) . . ?
N3 C11 C10 115.3(12) . . ?
C11 C12 C13 120.0 . . ?
C11 C12 H12A 120.0 . . ?
C13 C12 H12A 120.0 . . ?
C14 C13 C12 120.0 . . ?
C14 C13 H13A 120.0 . . ?
C12 C13 H13A 120.0 . . ?
C13 C14 C15 120.0 . . ?
C13 C14 H14A 120.0 . . ?
C15 C14 H14A 120.0 . . ?
C14 C15 N3 120.0 . . ?
C14 C15 H15A 120.0 . . ?
N3 C15 H15A 120.0 . . ?
C15 N3 C11 120.0 . . ?
C15 N3 Zn1 125.9(9) . . ?
C11 N3 Zn1 113.8(9) . . ?
C17 C16 C21 120.0 . . ?
C17 C16 C8 120.7(12) . . ?
C21 C16 C8 119.2(12) . . ?
C18 C17 C16 120.0 . . ?
C18 C17 H17A 120.0 . . ?
C16 C17 H17A 120.0 . . ?
C17 C18 C19 120.0 . . ?
C17 C18 H18A 120.0 . . ?
C19 C18 H18A 120.0 . . ?
C20 C19 C18 120.0 . . ?
C20 C19 C22 120.0(12) . . ?
C18 C19 C22 119.9(12) . . ?
C19 C20 C21 120.0 . . ?
C19 C20 H20A 120.0 . . ?
C21 C20 H20A 120.0 . . ?
C20 C21 C16 120.0 . . ?
C20 C21 H21A 120.0 . . ?
C16 C21 H21A 120.0 . . ?
N4 C22 C19 107.7(12) . . ?
N4 C22 H22A 110.2 . . ?
C19 C22 H22A 110.2 . . ?
N4 C22 H22B 110.2 . . ?
C19 C22 H22B 110.2 . . ?
H22A C22 H22B 108.5 . . ?
C23 N4 C27 120.0 . . ?
C23 N4 C22 121.2(12) . . ?
C27 N4 C22 118.6(12) . . ?
N4 C23 C24 120.0 . . ?
N4 C23 H23A 120.0 . . ?
C24 C23 H23A 120.0 . . ?
C25 C24 C23 120.0 . . ?
C25 C24 H24A 120.0 . . ?
C23 C24 H24A 120.0 . . ?
C24 C25 C26 120.0 . . ?
C24 C25 C28 114.7(12) . . ?
C26 C25 C28 125.2(12) . . ?
C27 C26 C25 120.0 . . ?
C27 C26 H26A 120.0 . . ?
C25 C26 H26A 120.0 . . ?
C26 C27 N4 120.0 . . ?
C26 C27 H27A 120.0 . . ?
N4 C27 H27A 120.0 . . ?
C29 C28 C32 120.0 . . ?
C29 C28 C25 123.9(12) . . ?
C32 C28 C25 116.1(12) . . ?
C30 C29 C28 120.0 . . ?
C30 C29 H29A 120.0 . . ?
C28 C29 H29A 120.0 . . ?
C29 C30 N5 120.0 . . ?
C29 C30 H30A 120.0 . . ?
N5 C30 H30A 120.0 . . ?
C31 N5 C30 120.0 . . ?
C31 N5 C33 122.1(12) . . ?
C30 N5 C33 117.9(12) . . ?
N5 C31 C32 120.0 . . ?
N5 C31 H31A 120.0 . . ?
C32 C31 H31A 120.0 . . ?
C31 C32 C28 120.0 . . ?
C31 C32 H32A 120.0 . . ?
C28 C32 H32A 120.0 . . ?
N5 C33 C33 108.4(15) . 3_725 ?
N5 C33 H33A 110.0 . . ?
C33 C33 H33A 110.0 3_725 . ?
N5 C33 H33B 110.0 . . ?
C33 C33 H33B 110.0 3_725 . ?
H33A C33 H33B 108.4 . . ?
C39 O1 C40 115.4(15) . . ?
C42 O2 C41 111.8(16) . 3_745 ?
C44 O3 C43 115.0(14) . . ?
C34 O4 C45 115.9(15) . . ?
O4 C34 C35 124.6(16) . . ?
O4 C34 C39 115.4(16) . . ?
C35 C34 C39 120.0 . . ?
C36 C35 C34 120.0 . . ?
C36 C35 H35A 120.0 . . ?
C34 C35 H35A 120.0 . . ?
C35 C36 C37 120.0 . . ?
C35 C36 H36A 120.0 . . ?
C37 C36 H36A 120.0 . . ?
C38 C37 C36 120.0 . . ?
C38 C37 H37A 120.0 . . ?
C36 C37 H37A 120.0 . . ?
C39 C38 C37 120.0 . . ?
C39 C38 H38A 120.0 . . ?
C37 C38 H38A 120.0 . . ?
O1 C39 C38 123.1(15) . . ?
O1 C39 C34 116.9(15) . . ?
C38 C39 C34 120.0 . . ?
O1 C40 C41 108.4(19) . . ?
O1 C40 H40A 110.0 . . ?
C41 C40 H40A 110.0 . . ?
O1 C40 H40B 110.0 . . ?
C41 C40 H40B 110.0 . . ?
H40A C40 H40B 108.4 . . ?
O2 C41 C40 113.8(17) 3_745 . ?
O2 C41 H41A 108.8 3_745 . ?
C40 C41 H41A 108.8 . . ?
O2 C41 H41B 108.8 3_745 . ?
C40 C41 H41B 108.8 . . ?
H41A C41 H41B 107.7 . . ?
O2 C42 C43 105.9(18) . . ?
O2 C42 H42A 110.6 . . ?
C43 C42 H42A 110.6 . . ?
O2 C42 H42B 110.6 . . ?
C43 C42 H42B 110.6 . . ?
H42A C42 H42B 108.7 . . ?
O3 C43 C42 108.2(16) . . ?
O3 C43 H43A 110.1 . . ?
C42 C43 H43A 110.1 . . ?
O3 C43 H43B 110.1 . . ?
C42 C43 H43B 110.1 . . ?
H43A C43 H43B 108.4 . . ?
O3 C44 C45 115.0(16) . . ?
O3 C44 H44A 108.5 . . ?
C45 C44 H44A 108.5 . . ?
O3 C44 H44B 108.5 . . ?
C45 C44 H44B 108.5 . . ?
H44A C44 H44B 107.5 . . ?
O4 C45 C44 107.1(16) . . ?
O4 C45 H45A 110.3 . . ?
C44 C45 H45A 110.3 . . ?
O4 C45 H45B 110.3 . . ?
C44 C45 H45B 110.3 . . ?
H45A C45 H45B 108.6 . . ?
O3W Zn2 O2W 84.7(6) . . ?
O3W Zn2 N102 175.1(6) . . ?
O2W Zn2 N102 98.9(5) . . ?
O3W Zn2 O4W 85.4(6) . . ?
O2W Zn2 O4W 169.2(6) . . ?
N102 Zn2 O4W 91.2(5) . . ?
O3W Zn2 N101 108.8(6) . . ?
O2W Zn2 N101 89.4(6) . . ?
N102 Zn2 N101 74.6(7) . . ?
O4W Zn2 N101 89.7(5) . . ?
O3W Zn2 N103 100.7(7) . . ?
O2W Zn2 N103 96.4(6) . . ?
N102 Zn2 N103 75.8(7) . . ?
O4W Zn2 N103 89.6(6) . . ?
N101 Zn2 N103 150.3(7) . . ?
Zn2 O2W H2WA 109.2 . . ?
Zn2 O2W H2WB 109.3 . . ?
H2WA O2W H2WB 109.5 . . ?
Zn2 O4W H4WA 108.8 . . ?
Zn2 O4W H4WB 109.0 . . ?
H4WA O4W H4WB 109.5 . . ?
Zn2 O3W H3WA 109.3 . . ?
Zn2 O3W H3WB 108.8 . . ?
H3WA O3W H3WB 109.5 . . ?
C101 N101 C105 120.0 . . ?
C101 N101 Zn2 123.1(10) . . ?
C105 N101 Zn2 116.7(10) . . ?
C102 C101 N101 120.0 . . ?
C102 C101 H10A 120.0 . . ?
N101 C101 H10A 120.0 . . ?
C101 C102 C103 120.0 . . ?
C101 C102 H10B 120.0 . . ?
C103 C102 H10B 120.0 . . ?
C102 C103 C104 120.0 . . ?
C102 C103 H10C 120.0 . . ?
C104 C103 H10C 120.0 . . ?
C105 C104 C103 120.0 . . ?
C105 C104 H10D 120.0 . . ?
C103 C104 H10D 120.0 . . ?
C104 C105 N101 120.0 . . ?
C104 C105 C106 123.7(14) . . ?
N101 C105 C106 116.2(14) . . ?
C106 N102 C110 120.0 . . ?
C106 N102 Zn2 120.8(10) . . ?
C110 N102 Zn2 119.0(10) . . ?
C107 C106 N102 120.0 . . ?
C107 C106 C105 128.6(14) . . ?
N102 C106 C105 111.4(14) . . ?
C106 C107 C108 120.0 . . ?
C106 C107 H10E 120.0 . . ?
C108 C107 H10E 120.0 . . ?
C109 C108 C107 120.0 . . ?
C109 C108 C116 122.0(13) . . ?
C107 C108 C116 117.9(13) . . ?
C108 C109 C110 120.0 . . ?
C108 C109 H10F 120.0 . . ?
C110 C109 H10F 120.0 . . ?
C109 C110 N102 120.0 . . ?
C109 C110 C111 126.7(15) . . ?
N102 C110 C111 113.3(15) . . ?
C112 C111 N103 120.0 . . ?
C112 C111 C110 123.0(16) . . ?
N103 C111 C110 116.9(16) . . ?
C113 C112 C111 120.0 . . ?
C113 C112 H11A 120.0 . . ?
C111 C112 H11A 120.0 . . ?
C112 C113 C114 120.0 . . ?
C112 C113 H11B 120.0 . . ?
C114 C113 H11B 120.0 . . ?
C115 C114 C113 120.0 . . ?
C115 C114 H11C 120.0 . . ?
C113 C114 H11C 120.0 . . ?
N103 C115 C114 120.0 . . ?
N103 C115 H11D 120.0 . . ?
C114 C115 H11D 120.0 . . ?
C115 N103 C111 120.0 . . ?
C115 N103 Zn2 124.6(12) . . ?
C111 N103 Zn2 114.9(12) . . ?
C117 C116 C121 120.0 . . ?
C117 C116 C108 120.3(13) . . ?
C121 C116 C108 119.7(13) . . ?
C116 C117 C118 120.0 . . ?
C116 C117 H11E 120.0 . . ?
C118 C117 H11E 120.0 . . ?
C119 C118 C117 120.0 . . ?
C119 C118 H11F 120.0 . . ?
C117 C118 H11F 120.0 . . ?
C118 C119 C120 120.0 . . ?
C118 C119 C122 114.3(13) . . ?
C120 C119 C122 125.3(13) . . ?
C121 C120 C119 120.0 . . ?
C121 C120 H12B 120.0 . . ?
C119 C120 H12B 120.0 . . ?
C120 C121 C116 120.0 . . ?
C120 C121 H12C 120.0 . . ?
C116 C121 H12C 120.0 . . ?
C119 C122 N104 111.7(14) . . ?
C119 C122 H12D 109.3 . . ?
N104 C122 H12D 109.3 . . ?
C119 C122 H12E 109.3 . . ?
N104 C122 H12E 109.3 . . ?
H12D C122 H12E 107.9 . . ?
C123 N104 C127 120.0 . . ?
C123 N104 C122 121.2(13) . . ?
C127 N104 C122 118.8(13) . . ?
C124 C123 N104 120.0 . . ?
C124 C123 H12F 120.0 . . ?
N104 C123 H12F 120.0 . . ?
C123 C124 C125 120.0 . . ?
C123 C124 H12G 120.0 . . ?
C125 C124 H12G 120.0 . . ?
C126 C125 C124 120.0 . . ?
C126 C125 C128 118.6(12) . . ?
C124 C125 C128 121.3(12) . . ?
C125 C126 C127 120.0 . . ?
C125 C126 H12H 120.0 . . ?
C127 C126 H12H 120.0 . . ?
C126 C127 N104 120.0 . . ?
C126 C127 H12I 120.0 . . ?
N104 C127 H12I 120.0 . . ?
C129 C128 C132 120.0 . . ?
C129 C128 C125 119.3(13) . . ?
C132 C128 C125 120.7(13) . . ?
C128 C129 C130 120.0 . . ?
C128 C129 H12J 120.0 . . ?
C130 C129 H12J 120.0 . . ?
N105 C130 C129 120.0 . . ?
N105 C130 H13B 120.0 . . ?
C129 C130 H13B 120.0 . . ?
C130 N105 C131 120.0 . . ?
C130 N105 C133 120.3(15) . . ?
C131 N105 C133 119.6(15) . . ?
C132 C131 N105 120.0 . . ?
C132 C131 H13C 120.0 . . ?
N105 C131 H13C 120.0 . . ?
C131 C132 C128 120.0 . . ?
C131 C132 H13D 120.0 . . ?
C128 C132 H13D 120.0 . . ?
N105 C133 C133 109.1(18) . 3_865 ?
N105 C133 H13E 109.9 . . ?
C133 C133 H13E 109.9 3_865 . ?
N105 C133 H13F 109.9 . . ?
C133 C133 H13F 109.9 3_865 . ?
H13E C133 H13F 108.3 . . ?
C139 O101 C140 120(2) . . ?
C142 O102 C141 116(2) . . ?
C143 O103 C144 112(3) 3_845 . ?
C145 O104 C134 112(2) . . ?
O104 C134 C135 133(2) . . ?
O104 C134 C139 107(2) . . ?
C135 C134 C139 120.0 . . ?
C136 C135 C134 120.0 . . ?
C136 C135 H13G 120.0 . . ?
C134 C135 H13G 120.0 . . ?
C137 C136 C135 120.0 . . ?
C137 C136 H13H 120.0 . . ?
C135 C136 H13H 120.0 . . ?
C136 C137 C138 120.0 . . ?
C136 C137 H13I 120.0 . . ?
C138 C137 H13I 120.0 . . ?
C137 C138 C139 120.0 . . ?
C137 C138 H13J 120.0 . . ?
C139 C138 H13J 120.0 . . ?
O101 C139 C138 114(2) . . ?
O101 C139 C134 126(2) . . ?
C138 C139 C134 120.0 . . ?
O101 C140 C141 110(2) . . ?
O101 C140 H14B 109.8 . . ?
C141 C140 H14B 109.8 . . ?
O101 C140 H14C 109.8 . . ?
C141 C140 H14C 109.8 . . ?
H14B C140 H14C 108.2 . . ?
O102 C141 C140 112.7(19) . . ?
O102 C141 H14D 109.0 . . ?
C140 C141 H14D 109.0 . . ?
O102 C141 H14E 109.0 . . ?
C140 C141 H14E 109.0 . . ?
H14D C141 H14E 107.8 . . ?
O102 C142 C143 113(2) . . ?
O102 C142 H14F 109.1 . . ?
C143 C142 H14F 109.1 . . ?
O102 C142 H14G 109.1 . . ?
C143 C142 H14G 109.1 . . ?
H14F C142 H14G 107.8 . . ?
O103 C143 C142 115(3) 3_845 . ?
O103 C143 H14H 108.5 3_845 . ?
C142 C143 H14H 108.5 . . ?
O103 C143 H14I 108.5 3_845 . ?
C142 C143 H14I 108.5 . . ?
H14H C143 H14I 107.5 . . ?
O103 C144 C145 105(3) . . ?
O103 C144 H14J 110.7 . . ?
C145 C144 H14J 110.7 . . ?
O103 C144 H14K 110.7 . . ?
C145 C144 H14K 110.7 . . ?
H14J C144 H14K 108.8 . . ?
O104 C145 C144 114(3) . . ?
O104 C145 H14L 108.9 . . ?
C144 C145 H14L 108.9 . . ?
O104 C145 H14M 108.9 . . ?
C144 C145 H14M 108.9 . . ?
H14L C145 H14M 107.7 . . ?
O6 S1 O5 115.2(7) . . ?
O6 S1 O7 114.1(7) . . ?
O5 S1 O7 114.0(7) . . ?
O6 S1 C46 103.7(8) . . ?
O5 S1 C46 103.1(7) . . ?
O7 S1 C46 104.8(9) . . ?
F2 C46 F3 109.4(13) . . ?
F2 C46 F1 109.7(13) . . ?
F3 C46 F1 107.3(12) . . ?
F2 C46 S1 113.4(13) . . ?
F3 C46 S1 108.1(12) . . ?
F1 C46 S1 108.7(12) . . ?
O9 S2 O10 115.8(9) . . ?
O9 S2 O8 116.5(8) . . ?
O10 S2 O8 113.4(8) . . ?
O9 S2 C47 105.3(10) . . ?
O10 S2 C47 100.6(10) . . ?
O8 S2 C47 102.4(13) . . ?
F5 C47 F6 105.4(15) . . ?
F5 C47 F4 104.8(15) . . ?
F6 C47 F4 104.8(16) . . ?
F5 C47 S2 116.9(17) . . ?
F6 C47 S2 112.4(15) . . ?
F4 C47 S2 111.5(17) . . ?
O13 S3 O12 114.2(7) . . ?
O13 S3 O11 114.3(8) . . ?
O12 S3 O11 114.5(7) . . ?
O13 S3 C48 102.4(10) . . ?
O12 S3 C48 104.8(9) . . ?
O11 S3 C48 105.0(9) . . ?
F9 C48 F7 108.6(14) . . ?
F9 C48 F8 108.0(14) . . ?
F7 C48 F8 106.7(14) . . ?
F9 C48 S3 112.5(15) . . ?
F7 C48 S3 111.9(14) . . ?
F8 C48 S3 108.8(13) . . ?
O14 S4 O16 116.6(10) . . ?
O14 S4 O15 116.6(10) . . ?
O16 S4 O15 115.4(9) . . ?
O14 S4 C49 102.8(13) . . ?
O16 S4 C49 105.5(12) . . ?
O15 S4 C49 95.8(12) . . ?
F11 C49 F12 107.8(15) . . ?
F11 C49 F10 106.9(16) . . ?
F12 C49 F10 108.3(15) . . ?
F11 C49 S4 113.4(17) . . ?
F12 C49 S4 116.7(18) . . ?
F10 C49 S4 103.2(16) . . ?
O18 S5 O19 115.5(8) . . ?
O18 S5 O17 116.1(7) . . ?
O19 S5 O17 112.1(8) . . ?
O18 S5 C50 105.7(9) . . ?
O19 S5 C50 102.3(9) . . ?
O17 S5 C50 103.1(9) . . ?
F15 C50 F14 107.3(14) . . ?
F15 C50 F13 106.2(13) . . ?
F14 C50 F13 107.4(14) . . ?
F15 C50 S5 111.0(13) . . ?
F14 C50 S5 112.6(13) . . ?
F13 C50 S5 112.0(14) . . ?
O22 S6 O21 117.3(11) . . ?
O22 S6 O20 114.7(10) . . ?
O21 S6 O20 113.6(10) . . ?
O22 S6 C51 106.9(13) . . ?
O21 S6 C51 102.3(15) . . ?
O20 S6 C51 99.2(13) . . ?
F16 C51 F17 109.2(16) . . ?
F16 C51 F18 109.9(17) . . ?
F17 C51 F18 108.4(16) . . ?
F16 C51 S6 109.9(18) . . ?
F17 C51 S6 116(2) . . ?
F18 C51 S6 103.5(18) . . ?
O23 S7 O24 115.8(12) . . ?
O23 S7 O25 115.2(12) . . ?
O24 S7 O25 114.1(11) . . ?
O23 S7 C52 106.7(17) . . ?
O24 S7 C52 98.0(16) . . ?
O25 S7 C52 104.5(14) . . ?
F21 C52 F19 108.9(16) . . ?
F21 C52 F20 107.6(17) . . ?
F19 C52 F20 109.2(16) . . ?
F21 C52 S7 108.0(18) . . ?
F19 C52 S7 118(2) . . ?
F20 C52 S7 104.9(18) . . ?
H5WA O5W H5WB 114.4 . . ?
H6WA O6W H6WB 110.4 . . ?
O1S N1S O2S 117(3) . . ?
O1S N1S C1S 122(2) . . ?
O2S N1S C1S 121(3) . . ?
N1S C1S H1SA 109.5 . . ?
N1S C1S H1SB 109.5 . . ?
H1SA C1S H1SB 109.5 . . ?
N1S C1S H1SC 109.5 . . ?
H1SA C1S H1SC 109.5 . . ?
H1SB C1S H1SC 109.5 . . ?
O4S N2S O3S 125(4) . . ?
O4S N2S C2S 123(3) . . ?
O3S N2S C2S 111(3) . . ?
N2S C2S H2SA 109.5 . . ?
N2S C2S H2SB 109.5 . . ?
H2SA C2S H2SB 109.5 . . ?
N2S C2S H2SC 109.5 . . ?
H2SA C2S H2SC 109.5 . . ?
H2SB C2S H2SC 109.5 . . ?
O6S N3S O5S 117(3) . . ?
O6S N3S C3S 124(4) . . ?
O5S N3S C3S 118(3) . . ?
N3S C3S H3SA 109.5 . . ?
N3S C3S H3SB 109.5 . . ?
H3SA C3S H3SB 109.5 . . ?
N3S C3S H3SC 109.5 . . ?
H3SA C3S H3SC 109.5 . . ?
H3SB C3S H3SC 109.5 . . ?

loop_
_geom_bond_atom_site_label_1
_geom_bond_atom_site_label_2
_geom_bond_distance
_geom_bond_site_symmetry_2
_geom_bond_publ_flag
Zn1 F33 1.959(11) . ?
Zn1 O1W 2.015(10) . ?
Zn1 N2 2.032(9) . ?
Zn1 N3 2.139(10) . ?
Zn1 N1 2.149(9) . ?
O1W H1WA 0.8497 . ?
O1W H1WB 0.8502 . ?
B1 F32 1.34(3) . ?
B1 F30 1.36(2) . ?
B1 F31 1.41(2) . ?
B1 F33 1.54(3) . ?
N1 C1 1.3900 . ?
N1 C5 1.3900 . ?
C1 C2 1.3900 . ?
C1 H1A 0.9300 . ?
C2 C3 1.3900 . ?
C2 H2A 0.9300 . ?
C3 C4 1.3900 . ?
C3 H3A 0.9300 . ?
C4 C5 1.3900 . ?
C4 H4A 0.9300 . ?
C5 C6 1.455(12) . ?
N2 C6 1.3900 . ?
N2 C10 1.3900 . ?
C6 C7 1.3900 . ?
C7 C8 1.3900 . ?
C7 H7A 0.9300 . ?
C8 C9 1.3900 . ?
C8 C16 1.449(12) . ?
C9 C10 1.3900 . ?
C9 H9A 0.9300 . ?
C10 C11 1.430(13) . ?
C11 C12 1.3900 . ?
C11 N3 1.3900 . ?
C12 C13 1.3900 . ?
C12 H12A 0.9300 . ?
C13 C14 1.3900 . ?
C13 H13A 0.9300 . ?
C14 C15 1.3900 . ?
C14 H14A 0.9300 . ?
C15 N3 1.3900 . ?
C15 H15A 0.9300 . ?
C16 C17 1.3900 . ?
C16 C21 1.3900 . ?
C17 C18 1.3900 . ?
C17 H17A 0.9300 . ?
C18 C19 1.3900 . ?
C18 H18A 0.9300 . ?
C19 C20 1.3900 . ?
C19 C22 1.515(19) . ?
C20 C21 1.3900 . ?
C20 H20A 0.9300 . ?
C21 H21A 0.9300 . ?
C22 N4 1.497(16) . ?
C22 H22A 0.9700 . ?
C22 H22B 0.9700 . ?
N4 C23 1.3900 . ?
N4 C27 1.3900 . ?
C23 C24 1.3900 . ?
C23 H23A 0.9300 . ?
C24 C25 1.3900 . ?
C24 H24A 0.9300 . ?
C25 C26 1.3900 . ?
C25 C28 1.445(11) . ?
C26 C27 1.3900 . ?
C26 H26A 0.9300 . ?
C27 H27A 0.9300 . ?
C28 C29 1.3900 . ?
C28 C32 1.3900 . ?
C29 C30 1.3900 . ?
C29 H29A 0.9300 . ?
C30 N5 1.3900 . ?
C30 H30A 0.9300 . ?
N5 C31 1.3900 . ?
N5 C33 1.478(17) . ?
C31 C32 1.3900 . ?
C31 H31A 0.9300 . ?
C32 H32A 0.9300 . ?
C33 C33 1.55(3) 3_725 ?
C33 H33A 0.9700 . ?
C33 H33B 0.9700 . ?
O1 C39 1.380(16) . ?
O1 C40 1.41(2) . ?
O2 C42 1.41(2) . ?
O2 C41 1.47(2) 3_745 ?
O3 C44 1.413(18) . ?
O3 C43 1.460(19) . ?
O4 C34 1.340(15) . ?
O4 C45 1.412(19) . ?
C34 C35 1.3900 . ?
C34 C39 1.3900 . ?
C35 C36 1.3900 . ?
C35 H35A 0.9300 . ?
C36 C37 1.3900 . ?
C36 H36A 0.9300 . ?
C37 C38 1.3900 . ?
C37 H37A 0.9300 . ?
C38 C39 1.3900 . ?
C38 H38A 0.9300 . ?
C40 C41 1.50(3) . ?
C40 H40A 0.9700 . ?
C40 H40B 0.9700 . ?
C41 O2 1.47(2) 3_745 ?
C41 H41A 0.9700 . ?
C41 H41B 0.9700 . ?
C42 C43 1.52(2) . ?
C42 H42A 0.9700 . ?
C42 H42B 0.9700 . ?
C43 H43A 0.9700 . ?
C43 H43B 0.9700 . ?
C44 C45 1.52(2) . ?
C44 H44A 0.9700 . ?
C44 H44B 0.9700 . ?
C45 H45A 0.9700 . ?
C45 H45B 0.9700 . ?
Zn2 O3W 2.058(13) . ?
Zn2 O2W 2.066(16) . ?
Zn2 N102 2.084(11) . ?
Zn2 O4W 2.118(16) . ?
Zn2 N101 2.128(11) . ?
Zn2 N103 2.145(12) . ?
O2W H2WA 0.8499 . ?
O2W H2WB 0.8500 . ?
O4W H4WA 0.8501 . ?
O4W H4WB 0.8499 . ?
O3W H3WA 0.8500 . ?
O3W H3WB 0.8503 . ?
N101 C101 1.3900 . ?
N101 C105 1.3900 . ?
C101 C102 1.3900 . ?
C101 H10A 0.9300 . ?
C102 C103 1.3900 . ?
C102 H10B 0.9300 . ?
C103 C104 1.3900 . ?
C103 H10C 0.9300 . ?
C104 C105 1.3900 . ?
C104 H10D 0.9300 . ?
C105 C106 1.429(15) . ?
N102 C106 1.3900 . ?
N102 C110 1.3900 . ?
C106 C107 1.3900 . ?
C107 C108 1.3900 . ?
C107 H10E 0.9300 . ?
C108 C109 1.3900 . ?
C108 C116 1.477(14) . ?
C109 C110 1.3900 . ?
C109 H10F 0.9300 . ?
C110 C111 1.418(15) . ?
C111 C112 1.3900 . ?
C111 N103 1.3900 . ?
C112 C113 1.3900 . ?
C112 H11A 0.9300 . ?
C113 C114 1.3900 . ?
C113 H11B 0.9300 . ?
C114 C115 1.3900 . ?
C114 H11C 0.9300 . ?
C115 N103 1.3900 . ?
C115 H11D 0.9300 . ?
C116 C117 1.3900 . ?
C116 C121 1.3900 . ?
C117 C118 1.3900 . ?
C117 H11E 0.9300 . ?
C118 C119 1.3900 . ?
C118 H11F 0.9300 . ?
C119 C120 1.3900 . ?
C119 C122 1.47(2) . ?
C120 C121 1.3900 . ?
C120 H12B 0.9300 . ?
C121 H12C 0.9300 . ?
C122 N104 1.485(18) . ?
C122 H12D 0.9700 . ?
C122 H12E 0.9700 . ?
N104 C123 1.3900 . ?
N104 C127 1.3900 . ?
C123 C124 1.3900 . ?
C123 H12F 0.9300 . ?
C124 C125 1.3900 . ?
C124 H12G 0.9300 . ?
C125 C126 1.3900 . ?
C125 C128 1.486(13) . ?
C126 C127 1.3900 . ?
C126 H12H 0.9300 . ?
C127 H12I 0.9300 . ?
C128 C129 1.3900 . ?
C128 C132 1.3900 . ?
C129 C130 1.3900 . ?
C129 H12J 0.9300 . ?
C130 N105 1.3900 . ?
C130 H13B 0.9300 . ?
N105 C131 1.3900 . ?
N105 C133 1.438(18) . ?
C131 C132 1.3900 . ?
C131 H13C 0.9300 . ?
C132 H13D 0.9300 . ?
C133 C133 1.45(3) 3_865 ?
C133 H13E 0.9700 . ?
C133 H13F 0.9700 . ?
O101 C139 1.334(18) . ?
O101 C140 1.41(2) . ?
O102 C142 1.39(3) . ?
O102 C141 1.45(2) . ?
O103 C143 1.15(2) 3_845 ?
O103 C144 1.47(3) . ?
O104 C145 1.36(3) . ?
O104 C134 1.37(2) . ?
C134 C135 1.3900 . ?
C134 C139 1.3900 . ?
C135 C136 1.3900 . ?
C135 H13G 0.9300 . ?
C136 C137 1.3900 . ?
C136 H13H 0.9300 . ?
C137 C138 1.3900 . ?
C137 H13I 0.9300 . ?
C138 C139 1.3900 . ?
C138 H13J 0.9300 . ?
C140 C141 1.48(3) . ?
C140 H14B 0.9700 . ?
C140 H14C 0.9700 . ?
C141 H14D 0.9700 . ?
C141 H14E 0.9700 . ?
C142 C143 1.54(3) . ?
C142 H14F 0.9700 . ?
C142 H14G 0.9700 . ?
C143 O103 1.15(2) 3_845 ?
C143 H14H 0.9700 . ?
C143 H14I 0.9700 . ?
C144 C145 1.48(4) . ?
C144 H14J 0.9700 . ?
C144 H14K 0.9700 . ?
C145 H14L 0.9700 . ?
C145 H14M 0.9700 . ?
S1 O6 1.446(10) . ?
S1 O5 1.453(10) . ?
S1 O7 1.459(11) . ?
S1 C46 1.796(16) . ?
C46 F2 1.310(14) . ?
C46 F3 1.326(14) . ?
C46 F1 1.332(14) . ?
S2 O9 1.464(12) . ?
S2 O10 1.465(12) . ?
S2 O8 1.470(12) . ?
S2 C47 1.834(18) . ?
C47 F5 1.343(16) . ?
C47 F6 1.354(16) . ?
C47 F4 1.362(16) . ?
S3 O13 1.439(11) . ?
S3 O12 1.441(10) . ?
S3 O11 1.453(10) . ?
S3 C48 1.755(17) . ?
C48 F9 1.333(14) . ?
C48 F7 1.343(15) . ?
C48 F8 1.351(15) . ?
S4 O14 1.417(14) . ?
S4 O16 1.431(14) . ?
S4 O15 1.441(14) . ?
S4 C49 1.811(18) . ?
C49 F11 1.330(17) . ?
C49 F12 1.339(16) . ?
C49 F10 1.340(17) . ?
S5 O18 1.421(11) . ?
S5 O19 1.436(11) . ?
S5 O17 1.455(11) . ?
S5 C50 1.789(17) . ?
C50 F15 1.299(14) . ?
C50 F14 1.306(14) . ?
C50 F13 1.314(14) . ?
S6 O22 1.401(14) . ?
S6 O21 1.405(14) . ?
S6 O20 1.436(14) . ?
S6 C51 1.766(19) . ?
C51 F16 1.334(18) . ?
C51 F17 1.335(18) . ?
C51 F18 1.343(19) . ?
S7 O23 1.391(17) . ?
S7 O24 1.395(16) . ?
S7 O25 1.403(16) . ?
S7 C52 1.766(19) . ?
C52 F21 1.325(18) . ?
C52 F19 1.334(18) . ?
C52 F20 1.341(18) . ?
O5W H5WA 0.8500 . ?
O5W H5WB 0.8500 . ?
O6W H6WA 0.8499 . ?
O6W H6WB 0.8500 . ?
O1S N1S 1.19(2) . ?
O2S N1S 1.197(19) . ?
N1S C1S 1.41(3) . ?
C1S H1SA 0.9600 . ?
C1S H1SB 0.9600 . ?
C1S H1SC 0.9600 . ?
O3S N2S 1.26(3) . ?
O4S N2S 1.09(3) . ?
N2S C2S 1.48(3) . ?
C2S H2SA 0.9600 . ?
C2S H2SB 0.9600 . ?
C2S H2SC 0.9600 . ?
O5S N3S 1.13(3) . ?
O6S N3S 1.12(2) . ?
N3S C3S 1.43(3) . ?
C3S H3SA 0.9600 . ?
C3S H3SB 0.9600 . ?
C3S H3SC 0.9600 . ?
